data_4069325
loop_
_publ_author_name
'Jothibasu, Ramasamy'
'Huynh, Han Vinh'

_publ_section_title
;
 Mixed Azido-N-Heterocyclic Carbene Complexes of Nickel(II) as a Template
 for New Organometallics Bearing Carbodiimido, Tetrazolato, and Abnormal
 Tetrazolin-5-ylidene Ligands
;
_journal_issue 8
_journal_name_full Organometallics
_journal_page_first 2505
_journal_paper_doi 10.1021/om900140e
_journal_volume 28
_journal_year 2009
_chemical_formula_sum 'C26 H36 N10 Ni'
_chemical_formula_weight 547.36
_chemical_name_systematic
; 
 ? 
;
_space_group_IT_number 14
_symmetry_cell_setting monoclinic
_symmetry_space_group_name_Hall '-P 2yn'
_symmetry_space_group_name_H-M 'P 1 21/n 1'
_atom_sites_solution_hydrogens geom
_atom_sites_solution_primary direct
_atom_sites_solution_secondary difmap
_audit_creation_method SHELXL-97
_cell_angle_alpha 90.00
_cell_angle_beta 93.650(2)
_cell_angle_gamma 90.00
_cell_formula_units_Z 2
_cell_length_a 9.2752(7)
_cell_length_b 8.9186(6)
_cell_length_c 17.3011(13)
_cell_measurement_reflns_used 3442
_cell_measurement_temperature 223(2)
_cell_measurement_theta_max 27.25
_cell_measurement_theta_min 2.36
_cell_volume 1428.28(18)
_computing_cell_refinement 'Bruker SMART'
_computing_data_collection 'Bruker SMART'
_computing_data_reduction 'Bruker SAINT'
_computing_molecular_graphics 'Bruker SHELXTL'
_computing_publication_material 'Bruker SHELXTL'
_computing_structure_refinement 'SHELXL-97 (Sheldrick, 1997)'
_computing_structure_solution 'SHELXS-97 (Sheldrick, 1990)'
_diffrn_ambient_temperature 223(2)
_diffrn_measured_fraction_theta_full 0.999
_diffrn_measured_fraction_theta_max 0.999
_diffrn_measurement_device_type 'CCD area detector'
_diffrn_measurement_method 'phi and omega scans'
_diffrn_radiation_monochromator graphite
_diffrn_radiation_source 'fine-focus sealed tube'
_diffrn_radiation_type MoK\a
_diffrn_radiation_wavelength 0.71073
_diffrn_reflns_av_R_equivalents 0.0285
_diffrn_reflns_av_sigmaI/netI 0.0307
_diffrn_reflns_limit_h_max 8
_diffrn_reflns_limit_h_min -12
_diffrn_reflns_limit_k_max 11
_diffrn_reflns_limit_k_min -11
_diffrn_reflns_limit_l_max 22
_diffrn_reflns_limit_l_min -21
_diffrn_reflns_number 9847
_diffrn_reflns_theta_full 27.49
_diffrn_reflns_theta_max 27.49
_diffrn_reflns_theta_min 2.36
_exptl_absorpt_coefficient_mu 0.712
_exptl_absorpt_correction_T_max 0.8706
_exptl_absorpt_correction_T_min 0.8147
_exptl_absorpt_correction_type multi-scan
_exptl_absorpt_process_details 'Sadabs, (Sheldrick 2001)'
_exptl_crystal_colour Red
_exptl_crystal_density_diffrn 1.273
_exptl_crystal_density_meas ?
_exptl_crystal_density_method 'not measured'
_exptl_crystal_description Block
_exptl_crystal_F_000 580
_exptl_crystal_size_max 0.30
_exptl_crystal_size_mid 0.20
_exptl_crystal_size_min 0.20
_refine_diff_density_max 0.457
_refine_diff_density_min -0.333
_refine_diff_density_rms 0.063
_refine_ls_extinction_method none
_refine_ls_goodness_of_fit_ref 1.136
_refine_ls_hydrogen_treatment constr
_refine_ls_matrix_type full
_refine_ls_number_parameters 173
_refine_ls_number_reflns 3280
_refine_ls_number_restraints 0
_refine_ls_restrained_S_all 1.136
_refine_ls_R_factor_all 0.0716
_refine_ls_R_factor_gt 0.0642
_refine_ls_shift/su_max 0.000
_refine_ls_shift/su_mean 0.000
_refine_ls_structure_factor_coef Fsqd
_refine_ls_weighting_details 'calc w=1/[\s^2^(Fo^2^)+(0.0661P)^2^+1.2197P] where P=(Fo^2^+2Fc^2^)/3'
_refine_ls_weighting_scheme calc
_refine_ls_wR_factor_gt 0.1589
_refine_ls_wR_factor_ref 0.1639
_reflns_number_gt 2923
_reflns_number_total 3280
_reflns_threshold_expression >2sigma(I)
_cod_data_source_file om900140e_si_001.cif
_cod_data_source_block 8114
_cod_depositor_comments
;
The following automatic conversions were performed:

'_symmetry_cell_setting' value 'Monoclinic' changed to 'monoclinic'
according to /home/saulius/struct/CIF-dictionaries/cif_core.dic
dictionary named 'cif_core.dic' version 2.4.2 from
2011-04-26.

'_refine_ls_hydrogen_treatment' value 'Constr' changed
to 'constr' according to
/home/saulius/struct/CIF-dictionaries/cif_core.dic dictionary named
'cif_core.dic' version 2.4.2 from 2011-04-26.

Automatic conversion script
Id: cif_fix_values 1715 2011-07-08 13:25:40Z adriana 

The following automatic conversions were performed:

'_exptl_crystal_density_meas' value 'not measured' was changed to '?'
- the value is perceived as not measured.

Automatic conversion script
Id: cif_fix_values 3008 2015-01-20 13:52:24Z robertas 
;
_cod_original_cell_volume 1428.27(18)
_cod_original_sg_symbol_H-M P2(1)/n
_cod_database_code 4069325

loop_
_symmetry_equiv_pos_as_xyz
'x, y, z'
'-x+1/2, y+1/2, -z+1/2'
'-x, -y, -z'
'x-1/2, -y-1/2, z-1/2'

loop_
_atom_site_label
_atom_site_type_symbol
_atom_site_fract_x
_atom_site_fract_y
_atom_site_fract_z
_atom_site_U_iso_or_equiv
_atom_site_adp_type
_atom_site_occupancy
_atom_site_symmetry_multiplicity
_atom_site_calc_flag
_atom_site_refinement_flags
Ni1 Ni 0.5000 0.0000 0.0000 0.0443(2) Uani 1 2 d S
N1 N 0.3804(3) 0.1609(3) 0.12914(15) 0.0497(6) Uani 1 1 d .
N2 N 0.5343(3) -0.0080(3) 0.16895(15) 0.0446(6) Uani 1 1 d .
N3 N 0.6611(4) 0.1378(4) -0.00198(19) 0.0661(8) Uani 1 1 d .
N4 N 0.7010(3) 0.2095(4) 0.03955(18) 0.0555(7) Uani 1 1 d .
N5 N 0.7480(5) 0.3027(5) 0.0869(3) 0.0951(12) Uani 1 1 d .
C1 C 0.4696(3) 0.0543(4) 0.10464(17) 0.0450(6) Uani 1 1 d .
C2 C 0.3868(3) 0.1682(3) 0.20923(18) 0.0468(7) Uani 1 1 d .
C3 C 0.3170(4) 0.2576(4) 0.2611(2) 0.0659(10) Uani 1 1 d .
H3 H 0.2506 0.3319 0.2438 0.079 Uiso 1 1 calc R
C4 C 0.3489(5) 0.2331(5) 0.3383(3) 0.0789(13) Uani 1 1 d .
H4 H 0.3041 0.2921 0.3749 0.095 Uiso 1 1 calc R
C5 C 0.4460(5) 0.1229(5) 0.3636(2) 0.0715(11) Uani 1 1 d .
H5 H 0.4639 0.1082 0.4172 0.086 Uiso 1 1 calc R
C6 C 0.5170(4) 0.0341(4) 0.31334(19) 0.0557(8) Uani 1 1 d .
H6 H 0.5836 -0.0397 0.3311 0.067 Uiso 1 1 calc R
C7 C 0.4852(3) 0.0593(3) 0.23544(17) 0.0434(6) Uani 1 1 d .
C8 C 0.2870(5) 0.2532(6) 0.0753(3) 0.0955(16) Uani 1 1 d .
H8 H 0.3127 0.2049 0.0265 0.115 Uiso 1 1 calc R
C9 C 0.3413(7) 0.3965(6) 0.0604(4) 0.134(3) Uani 1 1 d .
H9A H 0.2858 0.4406 0.0167 0.201 Uiso 1 1 calc R
H9B H 0.4418 0.3886 0.0484 0.201 Uiso 1 1 calc R
H9C H 0.3339 0.4594 0.1057 0.201 Uiso 1 1 calc R
C10 C 0.1367(5) 0.2071(6) 0.0725(3) 0.0935(15) Uani 1 1 d .
H10A H 0.1015 0.2128 0.1241 0.140 Uiso 1 1 calc R
H10B H 0.1284 0.1048 0.0538 0.140 Uiso 1 1 calc R
H10C H 0.0797 0.2728 0.0380 0.140 Uiso 1 1 calc R
C11 C 0.6405(4) -0.1301(4) 0.1651(3) 0.0655(10) Uani 1 1 d .
H11 H 0.6513 -0.1376 0.1087 0.079 Uiso 1 1 calc R
C12 C 0.7856(4) -0.0874(6) 0.1939(4) 0.1001(17) Uani 1 1 d .
H12A H 0.7879 -0.0737 0.2495 0.150 Uiso 1 1 calc R
H12B H 0.8126 0.0055 0.1695 0.150 Uiso 1 1 calc R
H12C H 0.8532 -0.1657 0.1817 0.150 Uiso 1 1 calc R
C13 C 0.5800(6) -0.2759(5) 0.1821(4) 0.0993(17) Uani 1 1 d .
H13A H 0.5622 -0.2813 0.2366 0.149 Uiso 1 1 calc R
H13B H 0.6477 -0.3538 0.1696 0.149 Uiso 1 1 calc R
H13C H 0.4899 -0.2898 0.1513 0.149 Uiso 1 1 calc R

loop_
_atom_site_aniso_label
_atom_site_aniso_U_11
_atom_site_aniso_U_22
_atom_site_aniso_U_33
_atom_site_aniso_U_23
_atom_site_aniso_U_13
_atom_site_aniso_U_12
Ni1 0.0438(3) 0.0524(3) 0.0376(3) 0.0013(2) 0.0083(2) -0.0045(2)
N1 0.0468(14) 0.0530(14) 0.0496(15) 0.0102(12) 0.0057(11) 0.0122(11)
N2 0.0428(13) 0.0451(13) 0.0462(14) 0.0009(11) 0.0046(10) 0.0062(10)
N3 0.069(2) 0.075(2) 0.0573(18) 0.0009(16) 0.0331(15) -0.0207(17)
N4 0.0386(13) 0.074(2) 0.0540(16) 0.0237(15) 0.0012(12) -0.0160(13)
N5 0.094(3) 0.095(3) 0.095(3) -0.006(2) -0.005(2) -0.027(2)
C1 0.0418(15) 0.0513(16) 0.0426(16) 0.0028(13) 0.0077(12) -0.0043(12)
C2 0.0405(15) 0.0473(16) 0.0534(17) 0.0003(13) 0.0100(12) 0.0011(12)
C3 0.056(2) 0.066(2) 0.078(3) -0.0153(19) 0.0253(17) 0.0060(17)
C4 0.073(3) 0.089(3) 0.079(3) -0.035(2) 0.039(2) -0.020(2)
C5 0.078(3) 0.097(3) 0.0404(18) -0.0081(19) 0.0118(16) -0.032(2)
C6 0.0577(19) 0.066(2) 0.0433(17) 0.0039(15) 0.0000(14) -0.0146(16)
C7 0.0428(15) 0.0460(15) 0.0417(15) -0.0008(12) 0.0057(11) -0.0055(12)
C8 0.083(3) 0.096(3) 0.105(4) 0.044(3) -0.016(3) 0.023(3)
C9 0.117(5) 0.088(4) 0.199(7) 0.084(4) 0.018(4) 0.029(3)
C10 0.076(3) 0.107(4) 0.094(3) 0.012(3) -0.026(2) 0.025(3)
C11 0.058(2) 0.055(2) 0.083(3) -0.0065(18) 0.0020(18) 0.0160(16)
C12 0.048(2) 0.090(3) 0.162(5) -0.026(3) 0.001(3) 0.019(2)
C13 0.090(3) 0.049(2) 0.159(5) -0.001(3) 0.013(3) 0.017(2)

loop_
_atom_type_symbol
_atom_type_description
_atom_type_scat_dispersion_real
_atom_type_scat_dispersion_imag
_atom_type_scat_source
C C 0.0033 0.0016 'International Tables Vol C Tables 4.2.6.8 and 6.1.1.4'
H H 0.0000 0.0000 'International Tables Vol C Tables 4.2.6.8 and 6.1.1.4'
N N 0.0061 0.0033 'International Tables Vol C Tables 4.2.6.8 and 6.1.1.4'
Ni Ni 0.3393 1.1124 'International Tables Vol C Tables 4.2.6.8 and 6.1.1.4'

loop_
_geom_angle_atom_site_label_1
_geom_angle_atom_site_label_2
_geom_angle_atom_site_label_3
_geom_angle
_geom_angle_site_symmetry_1
_geom_angle_site_symmetry_3
C1 Ni1 C1 180.0 3_655 .
C1 Ni1 N3 90.95(13) 3_655 3_655
C1 Ni1 N3 89.05(13) . 3_655
C1 Ni1 N3 89.05(13) 3_655 .
C1 Ni1 N3 90.95(13) . .
N3 Ni1 N3 180.0 3_655 .
C1 N1 C2 111.1(2) . .
C1 N1 C8 122.8(3) . .
C2 N1 C8 126.1(3) . .
C1 N2 C7 110.5(2) . .
C1 N2 C11 122.1(3) . .
C7 N2 C11 127.4(3) . .
N4 N3 Ni1 129.4(3) . .
N3 N4 N5 176.5(4) . .
N1 C1 N2 106.3(3) . .
N1 C1 Ni1 127.4(2) . .
N2 C1 Ni1 126.3(2) . .
N1 C2 C7 106.2(3) . .
N1 C2 C3 132.9(3) . .
C7 C2 C3 120.9(3) . .
C4 C3 C2 117.3(4) . .
C3 C4 C5 121.2(4) . .
C6 C5 C4 122.5(4) . .
C5 C6 C7 116.3(4) . .
C6 C7 C2 121.9(3) . .
C6 C7 N2 132.3(3) . .
C2 C7 N2 105.8(3) . .
C9 C8 C10 127.4(4) . .
C9 C8 N1 114.8(5) . .
C10 C8 N1 112.6(4) . .
C13 C11 C12 121.7(4) . .
C13 C11 N2 112.6(3) . .
C12 C11 N2 113.4(3) . .

loop_
_geom_bond_atom_site_label_1
_geom_bond_atom_site_label_2
_geom_bond_distance
_geom_bond_site_symmetry_2
Ni1 C1 1.912(3) 3_655
Ni1 C1 1.912(3) .
Ni1 N3 1.937(3) 3_655
Ni1 N3 1.937(3) .
N1 C1 1.346(4) .
N1 C2 1.385(4) .
N1 C8 1.481(4) .
N2 C1 1.350(4) .
N2 C7 1.399(4) .
N2 C11 1.473(4) .
N3 N4 1.014(4) .
N4 N5 1.228(5) .
C2 C7 1.389(4) .
C2 C3 1.391(4) .
C3 C4 1.367(6) .
C4 C5 1.385(6) .
C5 C6 1.375(6) .
C6 C7 1.380(4) .
C8 C9 1.404(7) .
C8 C10 1.452(7) .
C11 C13 1.453(6) .
C11 C12 1.456(6) .
